data_4025353
loop_
_publ_author_name
'Marko Weimar'
'Gerd D\"urner'
'Jan W. Bats'
'Michael W. G\"obel'

_publ_section_title
;
 Enantioselective Synthesis of (+)-Estrone Exploiting a Hydrogen
 Bond-Promoted Diels-Alder Reaction
;
_journal_name_full 'Journal of Organic Chemistry'
_journal_page_first 2718
_journal_page_last 2721
_journal_paper_doi 10.1021/jo100053j
_journal_volume 75
_journal_year 2010
_chemical_absolute_configuration ad
_chemical_formula_moiety 'C35 H38 O3 Si'
_chemical_formula_sum 'C35 H38 O3 Si'
_chemical_formula_weight 534.74
_chemical_name_systematic
; 
 ? 
;
_space_group_IT_number 4
_symmetry_cell_setting monoclinic
_symmetry_space_group_name_Hall 'P 2yb'
_symmetry_space_group_name_H-M 'P 1 21 1'
_atom_sites_solution_hydrogens geom
_atom_sites_solution_primary direct
_atom_sites_solution_secondary difmap
_audit_creation_method SHELXL-97
_cell_angle_alpha 90.00
_cell_angle_beta 94.74(2)
_cell_angle_gamma 90.00
_cell_formula_units_Z 2
_cell_length_a 9.822(3)
_cell_length_b 8.970(4)
_cell_length_c 17.061(5)
_cell_measurement_reflns_used 60
_cell_measurement_temperature 163(2)
_cell_measurement_theta_max 23
_cell_measurement_theta_min 3
_cell_volume 1498.0(9)
_computing_cell_refinement 'SMART (Siemens, 1995)'
_computing_data_collection 'SMART (Siemens, 1995)'
_computing_data_reduction 'SAINT (Siemens, 1995)'
_computing_publication_material 'SHELXL-97 (Sheldrick, 1997)'
_computing_structure_refinement 'SHELXL-97 (Sheldrick, 1997)'
_computing_structure_solution 'SHELXS-97 (Sheldrick, 1997)'
_diffrn_ambient_temperature 163(2)
_diffrn_measured_fraction_theta_full 0.992
_diffrn_measured_fraction_theta_max 0.951
_diffrn_measurement_device_type SIEMENS_SMART_CCD
_diffrn_measurement_method \w
_diffrn_radiation_monochromator graphite
_diffrn_radiation_source 'normal-focus sealed tube'
_diffrn_radiation_type MoK\a
_diffrn_radiation_wavelength 0.71073
_diffrn_reflns_av_R_equivalents 0.0686
_diffrn_reflns_av_sigmaI/netI 0.0987
_diffrn_reflns_limit_h_max 12
_diffrn_reflns_limit_h_min -12
_diffrn_reflns_limit_k_max 11
_diffrn_reflns_limit_k_min -11
_diffrn_reflns_limit_l_max 20
_diffrn_reflns_limit_l_min -21
_diffrn_reflns_number 19160
_diffrn_reflns_theta_full 25.25
_diffrn_reflns_theta_max 26.05
_diffrn_reflns_theta_min 2.08
_diffrn_standards_decay_% 0.0
_diffrn_standards_interval_time 1200
_diffrn_standards_number 221
_exptl_absorpt_coefficient_mu 0.111
_exptl_absorpt_correction_T_max 1.000
_exptl_absorpt_correction_T_min 0.806
_exptl_absorpt_correction_type multi-scan
_exptl_absorpt_process_details 'SADABS (Sheldrick, 2000)'
_exptl_crystal_colour colorless
_exptl_crystal_density_diffrn 1.186
_exptl_crystal_density_method 'not measured'
_exptl_crystal_description thin_plate
_exptl_crystal_F_000 572
_exptl_crystal_size_max 1.2
_exptl_crystal_size_mid 0.65
_exptl_crystal_size_min 0.06
_refine_diff_density_max 0.532
_refine_diff_density_min -0.242
_refine_diff_density_rms 0.048
_refine_ls_abs_structure_details 'Flack H D (1983), Acta Cryst. A39, 876-881'
_refine_ls_abs_structure_Flack 0.15(15)
_refine_ls_extinction_coef 0.0034(13)
_refine_ls_extinction_expression Fc^*^=kFc[1+0.001xFc^2^\l^3^/sin(2\q)]^-1/4^
_refine_ls_extinction_method SHELXL
_refine_ls_goodness_of_fit_ref 1.019
_refine_ls_hydrogen_treatment constr
_refine_ls_matrix_type full
_refine_ls_number_parameters 354
_refine_ls_number_reflns 5481
_refine_ls_number_restraints 1
_refine_ls_restrained_S_all 1.019
_refine_ls_R_factor_all 0.0950
_refine_ls_R_factor_gt 0.0520
_refine_ls_shift/su_max 0.000
_refine_ls_shift/su_mean 0.000
_refine_ls_structure_factor_coef Fsqd
_refine_ls_weighting_details 'calc w=1/[\s^2^(Fo^2^)+(0.05P)^2^] where P=(Fo^2^+2Fc^2^)/3'
_refine_ls_weighting_scheme calc
_refine_ls_wR_factor_gt 0.1011
_refine_ls_wR_factor_ref 0.1122
_reflns_number_gt 3703
_reflns_number_total 5481
_reflns_threshold_expression I>2\s(I)
_cod_data_source_file jo100053j_si_002.cif
_cod_data_source_block ent-5
_cod_original_cell_volume 1497.9(9)
_cod_original_sg_symbol_H-M 'P 21'
_cod_database_code 4025353

loop_
_symmetry_equiv_pos_as_xyz
'x, y, z'
'-x, y+1/2, -z'

loop_
_atom_site_label
_atom_site_type_symbol
_atom_site_fract_x
_atom_site_fract_y
_atom_site_fract_z
_atom_site_U_iso_or_equiv
_atom_site_adp_type
_atom_site_occupancy
_atom_site_symmetry_multiplicity
_atom_site_calc_flag
_atom_site_refinement_flags
_atom_site_disorder_assembly
_atom_site_disorder_group
Si1 Si 0.22938(9) 0.36017(10) 0.37685(5) 0.0256(2) Uani 1 1 d . . .
O3 O -0.3052(3) 1.0456(3) 0.17981(15) 0.0535(7) Uani 1 1 d . . .
O17 O 0.5016(2) 0.5902(3) 0.21197(12) 0.0422(7) Uani 1 1 d . . .
O16 O 0.3170(2) 0.4576(2) 0.31384(11) 0.0252(5) Uani 1 1 d . . .
C27 C -0.2277(3) 0.5089(4) 0.34346(19) 0.0385(9) Uani 1 1 d . . .
H27A H -0.3212 0.5360 0.3347 0.046 Uiso 1 1 calc R . .
C10 C 0.0172(3) 0.7833(4) 0.11390(18) 0.0323(9) Uani 1 1 d . . .
C9 C 0.1282(4) 0.6893(4) 0.08726(17) 0.0310(9) Uani 1 1 d . . .
C17 C 0.3997(3) 0.5218(4) 0.18640(18) 0.0283(8) Uani 1 1 d . . .
C24 C 0.0468(3) 0.4206(4) 0.36431(16) 0.0280(8) Uani 1 1 d . . .
C7 C -0.0442(3) 0.4772(4) 0.08395(18) 0.0366(9) Uani 1 1 d . . .
H7A H -0.0669 0.3805 0.0581 0.044 Uiso 1 1 calc R . .
H7B H -0.0456 0.4632 0.1414 0.044 Uiso 1 1 calc R . .
C25 C 0.0040(3) 0.5364(4) 0.31271(17) 0.0308(8) Uani 1 1 d . . .
H25A H 0.0697 0.5868 0.2846 0.037 Uiso 1 1 calc R . .
C11 C 0.2528(4) 0.7390(4) 0.07823(18) 0.0374(9) Uani 1 1 d . . .
H11A H 0.2746 0.8410 0.0875 0.045 Uiso 1 1 calc R . .
C14 C 0.2122(3) 0.4206(4) 0.10114(17) 0.0318(9) Uani 1 1 d . . .
H14A H 0.2085 0.3245 0.0713 0.038 Uiso 1 1 calc R . .
C29 C -0.0536(3) 0.3574(5) 0.40785(19) 0.0403(9) Uani 1 1 d . . .
H29A H -0.0276 0.2826 0.4456 0.048 Uiso 1 1 calc R . .
C30 C 0.2522(3) 0.1588(4) 0.35260(17) 0.0276(8) Uani 1 1 d . . .
C33 C 0.3051(4) -0.1435(5) 0.32049(19) 0.0454(10) Uani 1 1 d . . .
H33A H 0.3229 -0.2453 0.3099 0.054 Uiso 1 1 calc R . .
C16 C 0.2987(3) 0.4512(4) 0.23410(16) 0.0226(7) Uani 1 1 d . . .
C15 C 0.2005(3) 0.3888(3) 0.18686(17) 0.0272(8) Uani 1 1 d . . .
H15A H 0.1296 0.3297 0.2055 0.033 Uiso 1 1 calc R . .
C31 C 0.3673(4) 0.1151(4) 0.31482(18) 0.0365(9) Uani 1 1 d . . .
H31A H 0.4295 0.1891 0.3001 0.044 Uiso 1 1 calc R . .
C3 C -0.1943(4) 0.9641(5) 0.16046(19) 0.0394(9) Uani 1 1 d . . .
C5 C -0.1202(4) 0.7398(4) 0.09770(18) 0.0339(9) Uani 1 1 d . . .
C1 C 0.0429(4) 0.9159(4) 0.15537(19) 0.0370(9) Uani 1 1 d . . .
H1A H 0.1352 0.9442 0.1684 0.044 Uiso 1 1 calc R . .
C8 C 0.0983(3) 0.5256(4) 0.06514(18) 0.0338(9) Uani 1 1 d . . .
H8A H 0.1002 0.5187 0.0067 0.041 Uiso 1 1 calc R . .
C35 C 0.1658(4) 0.0453(4) 0.37363(19) 0.0393(9) Uani 1 1 d . . .
H35A H 0.0868 0.0705 0.3994 0.047 Uiso 1 1 calc R . .
C2 C -0.0584(4) 1.0070(4) 0.17810(19) 0.0409(10) Uani 1 1 d . . .
H2A H -0.0369 1.0975 0.2053 0.049 Uiso 1 1 calc R . .
C23 C 0.2774(4) 0.5676(4) 0.4997(2) 0.0502(11) Uani 1 1 d . . .
H23A H 0.3210 0.5901 0.5521 0.075 Uiso 1 1 calc R . .
H23B H 0.1781 0.5770 0.5003 0.075 Uiso 1 1 calc R . .
H23C H 0.3102 0.6377 0.4614 0.075 Uiso 1 1 calc R . .
C21 C 0.4691(4) 0.3990(6) 0.4741(2) 0.0654(15) Uani 1 1 d . . .
H21A H 0.5137 0.4229 0.5260 0.098 Uiso 1 1 calc R . .
H21B H 0.4985 0.4702 0.4353 0.098 Uiso 1 1 calc R . .
H21C H 0.4943 0.2978 0.4592 0.098 Uiso 1 1 calc R . .
C26 C -0.1311(4) 0.5784(4) 0.30199(19) 0.0401(10) Uani 1 1 d . . .
H26A H -0.1578 0.6556 0.2658 0.048 Uiso 1 1 calc R . .
C13 C 0.3594(3) 0.4890(4) 0.10061(17) 0.0325(9) Uani 1 1 d . . .
C20 C 0.3132(3) 0.4086(4) 0.47672(17) 0.0304(8) Uani 1 1 d . . .
C6 C -0.1503(4) 0.5925(4) 0.0559(2) 0.0401(10) Uani 1 1 d . . .
H6A H -0.2423 0.5571 0.0669 0.048 Uiso 1 1 calc R . .
H6B H -0.1494 0.6065 -0.0016 0.048 Uiso 1 1 calc R . .
C22 C 0.2696(5) 0.3011(5) 0.5387(2) 0.0704(15) Uani 1 1 d . . .
H22A H 0.3143 0.3285 0.5902 0.106 Uiso 1 1 calc R . .
H22B H 0.2961 0.1995 0.5254 0.106 Uiso 1 1 calc R . .
H22C H 0.1703 0.3060 0.5406 0.106 Uiso 1 1 calc R . .
C32 C 0.3926(4) -0.0338(5) 0.29842(19) 0.0431(9) Uani 1 1 d . . .
H32A H 0.4706 -0.0601 0.2719 0.052 Uiso 1 1 calc R . .
C34 C 0.1916(4) -0.1041(4) 0.3581(2) 0.0481(11) Uani 1 1 d . . .
H34A H 0.1308 -0.1790 0.3734 0.058 Uiso 1 1 calc R . .
C4 C -0.2235(4) 0.8301(4) 0.12185(19) 0.0365(9) Uani 1 1 d . . .
H4A H -0.3159 0.7997 0.1118 0.044 Uiso 1 1 calc R . .
C19 C -0.2784(4) 1.1818(5) 0.2223(3) 0.0674(14) Uani 1 1 d . . .
H19A H -0.2310 1.1595 0.2738 0.101 Uiso 1 1 calc R . .
H19B H -0.3649 1.2323 0.2296 0.101 Uiso 1 1 calc R . .
H19C H -0.2210 1.2466 0.1926 0.101 Uiso 1 1 calc R . .
C18 C 0.4582(4) 0.3733(5) 0.0714(2) 0.0524(11) Uani 1 1 d . . .
H18A H 0.5495 0.4172 0.0712 0.079 Uiso 1 1 calc R . .
H18B H 0.4263 0.3423 0.0179 0.079 Uiso 1 1 calc R . .
H18C H 0.4619 0.2864 0.1063 0.079 Uiso 1 1 calc R . .
C12 C 0.3593(4) 0.6334(5) 0.05321(19) 0.0445(10) Uani 1 1 d . . .
H12A H 0.4504 0.6809 0.0610 0.053 Uiso 1 1 calc R . .
H12B H 0.3409 0.6105 -0.0034 0.053 Uiso 1 1 calc R . .
C28 C -0.1882(4) 0.4000(4) 0.3978(2) 0.0474(11) Uani 1 1 d . . .
H28A H -0.2539 0.3546 0.4280 0.057 Uiso 1 1 calc R . .

loop_
_atom_site_aniso_label
_atom_site_aniso_U_11
_atom_site_aniso_U_22
_atom_site_aniso_U_33
_atom_site_aniso_U_23
_atom_site_aniso_U_13
_atom_site_aniso_U_12
Si1 0.0276(5) 0.0209(5) 0.0283(5) 0.0032(4) 0.0026(4) 0.0012(5)
O3 0.0393(17) 0.051(2) 0.0705(18) -0.0071(15) 0.0064(13) 0.0013(15)
O17 0.0331(15) 0.0513(18) 0.0422(13) 0.0073(12) 0.0035(11) -0.0126(13)
O16 0.0283(12) 0.0210(13) 0.0266(11) 0.0014(10) 0.0036(9) -0.0019(10)
C27 0.027(2) 0.043(3) 0.046(2) -0.0133(19) 0.0002(17) 0.0056(19)
C10 0.033(2) 0.033(2) 0.0298(18) 0.0070(17) -0.0060(15) -0.0055(18)
C9 0.030(2) 0.034(2) 0.0285(18) 0.0107(16) 0.0003(15) -0.0014(18)
C17 0.0212(19) 0.023(2) 0.0410(19) 0.0043(16) 0.0050(15) 0.0012(17)
C24 0.0274(19) 0.026(2) 0.0311(17) -0.0017(15) 0.0050(14) -0.0013(16)
C7 0.036(2) 0.035(2) 0.0380(19) 0.0002(18) -0.0047(15) -0.0051(18)
C25 0.031(2) 0.030(2) 0.0322(18) 0.0013(16) 0.0061(15) 0.0001(17)
C11 0.038(2) 0.033(2) 0.041(2) 0.0132(17) 0.0028(17) -0.004(2)
C14 0.040(2) 0.028(2) 0.0271(16) -0.0077(15) 0.0016(14) 0.0013(17)
C29 0.036(2) 0.027(2) 0.059(2) 0.016(2) 0.0127(17) 0.002(2)
C30 0.031(2) 0.023(2) 0.0286(17) 0.0012(15) -0.0024(15) -0.0010(17)
C33 0.072(3) 0.019(2) 0.042(2) -0.003(2) -0.0086(19) 0.008(2)
C16 0.0247(18) 0.0157(18) 0.0276(16) 0.0016(15) 0.0023(13) 0.0051(15)
C15 0.0290(19) 0.017(2) 0.0356(17) 0.0019(15) 0.0007(14) 0.0033(15)
C31 0.044(2) 0.024(2) 0.042(2) 0.0021(17) 0.0072(17) 0.0092(19)
C3 0.031(2) 0.046(3) 0.040(2) 0.0080(19) 0.0009(16) 0.001(2)
C5 0.036(2) 0.034(2) 0.0297(18) 0.0070(17) -0.0082(16) -0.0012(19)
C1 0.028(2) 0.038(2) 0.0430(19) 0.0039(18) -0.0062(16) -0.0016(18)
C8 0.038(2) 0.037(2) 0.0267(17) 0.0013(16) 0.0025(15) -0.0031(18)
C35 0.045(2) 0.025(2) 0.048(2) -0.0009(18) 0.0043(17) -0.0005(19)
C2 0.042(2) 0.035(3) 0.044(2) -0.0027(18) -0.0054(17) 0.000(2)
C23 0.062(3) 0.036(3) 0.050(2) -0.0073(19) -0.0109(19) 0.005(2)
C21 0.037(2) 0.103(4) 0.053(2) -0.017(2) -0.0134(17) 0.019(2)
C26 0.048(3) 0.040(2) 0.0326(19) -0.0027(17) 0.0026(17) 0.016(2)
C13 0.0277(19) 0.039(2) 0.0323(18) 0.0052(17) 0.0104(14) 0.0020(18)
C20 0.041(2) 0.022(2) 0.0280(16) 0.0031(14) 0.0045(14) 0.0047(16)
C6 0.035(2) 0.035(2) 0.048(2) 0.0042(18) -0.0114(16) -0.0101(19)
C22 0.113(4) 0.066(3) 0.030(2) 0.012(2) -0.004(2) -0.039(3)
C32 0.050(2) 0.038(2) 0.041(2) -0.0001(19) 0.0051(17) 0.018(2)
C34 0.060(3) 0.029(3) 0.054(2) -0.0011(18) -0.001(2) -0.003(2)
C4 0.033(2) 0.036(3) 0.0390(19) 0.0077(18) -0.0088(15) -0.002(2)
C19 0.055(3) 0.056(3) 0.092(3) -0.016(3) 0.014(2) 0.012(2)
C18 0.046(2) 0.069(3) 0.044(2) -0.009(2) 0.0120(17) 0.013(2)
C12 0.034(2) 0.064(3) 0.036(2) 0.013(2) 0.0037(16) -0.006(2)
C28 0.031(2) 0.040(3) 0.074(3) 0.006(2) 0.0147(18) -0.0018(19)

loop_
_atom_type_symbol
_atom_type_description
_atom_type_scat_dispersion_real
_atom_type_scat_dispersion_imag
_atom_type_scat_source
C C 0.0033 0.0016 'International Tables Vol C Tables 4.2.6.8 and 6.1.1.4'
H H 0.0000 0.0000 'International Tables Vol C Tables 4.2.6.8 and 6.1.1.4'
O O 0.0106 0.0060 'International Tables Vol C Tables 4.2.6.8 and 6.1.1.4'
Si Si 0.0817 0.0704 'International Tables Vol C Tables 4.2.6.8 and 6.1.1.4'

loop_
_geom_angle_atom_site_label_1
_geom_angle_atom_site_label_2
_geom_angle_atom_site_label_3
_geom_angle
_geom_angle_site_symmetry_1
_geom_angle_site_symmetry_3
_geom_angle_publ_flag
O16 Si1 C24 108.27(13) . . ?
O16 Si1 C30 106.51(14) . . ?
C24 Si1 C30 112.73(15) . . ?
O16 Si1 C20 104.53(13) . . ?
C24 Si1 C20 112.38(14) . . ?
C30 Si1 C20 111.82(14) . . ?
C3 O3 C19 117.3(3) . . ?
C16 O16 Si1 125.96(19) . . ?
C26 C27 C28 119.8(3) . . ?
C1 C10 C5 117.7(3) . . ?
C1 C10 C9 122.3(3) . . ?
C5 C10 C9 120.0(3) . . ?
C11 C9 C10 123.8(3) . . ?
C11 C9 C8 116.9(3) . . ?
C10 C9 C8 119.3(3) . . ?
O17 C17 C16 125.8(3) . . ?
O17 C17 C13 125.7(3) . . ?
C16 C17 C13 108.4(3) . . ?
C29 C24 C25 116.4(3) . . ?
C29 C24 Si1 122.1(2) . . ?
C25 C24 Si1 121.4(2) . . ?
C6 C7 C8 111.0(3) . . ?
C26 C25 C24 121.4(3) . . ?
C9 C11 C12 119.6(3) . . ?
C15 C14 C8 113.0(3) . . ?
C15 C14 C13 102.9(2) . . ?
C8 C14 C13 113.3(3) . . ?
C28 C29 C24 122.2(3) . . ?
C35 C30 C31 116.5(3) . . ?
C35 C30 Si1 124.2(3) . . ?
C31 C30 Si1 119.2(3) . . ?
C34 C33 C32 119.4(4) . . ?
C15 C16 O16 130.9(3) . . ?
C15 C16 C17 109.5(3) . . ?
O16 C16 C17 119.6(2) . . ?
C16 C15 C14 113.6(3) . . ?
C32 C31 C30 121.7(4) . . ?
O3 C3 C4 116.0(3) . . ?
O3 C3 C2 124.2(4) . . ?
C4 C3 C2 119.7(4) . . ?
C4 C5 C10 119.5(3) . . ?
C4 C5 C6 121.9(3) . . ?
C10 C5 C6 118.6(3) . . ?
C2 C1 C10 123.2(3) . . ?
C7 C8 C9 112.3(3) . . ?
C7 C8 C14 112.8(3) . . ?
C9 C8 C14 111.5(3) . . ?
C30 C35 C34 122.0(4) . . ?
C1 C2 C3 118.6(3) . . ?
C25 C26 C27 120.3(3) . . ?
C17 C13 C12 109.6(3) . . ?
C17 C13 C18 108.9(3) . . ?
C12 C13 C18 112.0(3) . . ?
C17 C13 C14 103.8(2) . . ?
C12 C13 C14 111.9(3) . . ?
C18 C13 C14 110.2(3) . . ?
C22 C20 C23 109.3(3) . . ?
C22 C20 C21 108.9(3) . . ?
C23 C20 C21 108.1(3) . . ?
C22 C20 Si1 110.9(2) . . ?
C23 C20 Si1 110.8(2) . . ?
C21 C20 Si1 108.8(2) . . ?
C7 C6 C5 110.1(3) . . ?
C33 C32 C31 120.2(4) . . ?
C33 C34 C35 120.1(4) . . ?
C5 C4 C3 121.3(3) . . ?
C11 C12 C13 110.8(3) . . ?
C29 C28 C27 119.7(3) . . ?

loop_
_geom_bond_atom_site_label_1
_geom_bond_atom_site_label_2
_geom_bond_distance
_geom_bond_site_symmetry_2
_geom_bond_publ_flag
Si1 O16 1.677(2) . ?
Si1 C24 1.869(3) . ?
Si1 C30 1.871(4) . ?
Si1 C20 1.881(3) . ?
O3 C3 1.374(4) . ?
O3 C19 1.433(5) . ?
O17 C17 1.223(3) . ?
O16 C16 1.359(3) . ?
C27 C26 1.379(5) . ?
C27 C28 1.380(5) . ?
C10 C1 1.397(5) . ?
C10 C5 1.409(5) . ?
C10 C9 1.479(5) . ?
C9 C11 1.323(4) . ?
C9 C8 1.538(5) . ?
C17 C16 1.477(4) . ?
C17 C13 1.513(4) . ?
C24 C29 1.402(4) . ?
C24 C25 1.403(4) . ?
C7 C6 1.517(5) . ?
C7 C8 1.525(4) . ?
C25 C26 1.377(4) . ?
C11 C12 1.500(5) . ?
C14 C15 1.504(4) . ?
C14 C8 1.549(4) . ?
C14 C13 1.571(4) . ?
C29 C28 1.374(5) . ?
C30 C35 1.391(5) . ?
C30 C31 1.402(4) . ?
C33 C34 1.377(5) . ?
C33 C32 1.379(5) . ?
C16 C15 1.328(4) . ?
C31 C32 1.392(5) . ?
C3 C4 1.389(5) . ?
C3 C2 1.398(5) . ?
C5 C4 1.387(5) . ?
C5 C6 1.519(5) . ?
C1 C2 1.368(5) . ?
C35 C34 1.394(5) . ?
C23 C20 1.528(5) . ?
C21 C20 1.538(5) . ?
C13 C12 1.527(5) . ?
C13 C18 1.532(5) . ?
C20 C22 1.519(5) . ?

loop_
_geom_torsion_atom_site_label_1
_geom_torsion_atom_site_label_2
_geom_torsion_atom_site_label_3
_geom_torsion_atom_site_label_4
_geom_torsion
_geom_torsion_site_symmetry_1
_geom_torsion_site_symmetry_2
_geom_torsion_site_symmetry_3
_geom_torsion_site_symmetry_4
_geom_torsion_publ_flag
C24 Si1 O16 C16 -64.3(3) . . . . ?
C30 Si1 O16 C16 57.2(3) . . . . ?
C20 Si1 O16 C16 175.7(2) . . . . ?
C1 C10 C9 C11 -21.2(5) . . . . ?
C5 C10 C9 C11 158.9(3) . . . . ?
C1 C10 C9 C8 161.5(3) . . . . ?
C5 C10 C9 C8 -18.5(4) . . . . ?
O16 Si1 C24 C29 178.8(3) . . . . ?
C30 Si1 C24 C29 61.2(3) . . . . ?
C20 Si1 C24 C29 -66.3(3) . . . . ?
O16 Si1 C24 C25 -3.8(3) . . . . ?
C30 Si1 C24 C25 -121.3(3) . . . . ?
C20 Si1 C24 C25 111.2(3) . . . . ?
C29 C24 C25 C26 -4.1(4) . . . . ?
Si1 C24 C25 C26 178.3(3) . . . . ?
C10 C9 C11 C12 178.2(3) . . . . ?
C8 C9 C11 C12 -4.4(4) . . . . ?
C25 C24 C29 C28 3.5(5) . . . . ?
Si1 C24 C29 C28 -178.9(3) . . . . ?
O16 Si1 C30 C35 -159.6(2) . . . . ?
C24 Si1 C30 C35 -41.0(3) . . . . ?
C20 Si1 C30 C35 86.8(3) . . . . ?
O16 Si1 C30 C31 24.3(3) . . . . ?
C24 Si1 C30 C31 142.9(2) . . . . ?
C20 Si1 C30 C31 -89.3(3) . . . . ?
Si1 O16 C16 C15 11.0(5) . . . . ?
Si1 O16 C16 C17 -168.7(2) . . . . ?
O17 C17 C16 C15 179.1(3) . . . . ?
C13 C17 C16 C15 -3.5(4) . . . . ?
O17 C17 C16 O16 -1.1(5) . . . . ?
C13 C17 C16 O16 176.3(3) . . . . ?
O16 C16 C15 C14 174.4(3) . . . . ?
C17 C16 C15 C14 -5.9(4) . . . . ?
C8 C14 C15 C16 -110.2(3) . . . . ?
C13 C14 C15 C16 12.3(4) . . . . ?
C35 C30 C31 C32 0.8(4) . . . . ?
Si1 C30 C31 C32 177.2(2) . . . . ?
C19 O3 C3 C4 177.7(3) . . . . ?
C19 O3 C3 C2 -1.4(5) . . . . ?
C1 C10 C5 C4 1.1(4) . . . . ?
C9 C10 C5 C4 -178.9(3) . . . . ?
C1 C10 C5 C6 -177.2(3) . . . . ?
C9 C10 C5 C6 2.7(4) . . . . ?
C5 C10 C1 C2 -2.5(5) . . . . ?
C9 C10 C1 C2 177.6(3) . . . . ?
C6 C7 C8 C9 46.2(3) . . . . ?
C6 C7 C8 C14 173.3(3) . . . . ?
C11 C9 C8 C7 175.5(3) . . . . ?
C10 C9 C8 C7 -7.0(4) . . . . ?
C11 C9 C8 C14 47.7(4) . . . . ?
C10 C9 C8 C14 -134.8(3) . . . . ?
C15 C14 C8 C7 -49.1(4) . . . . ?
C13 C14 C8 C7 -165.6(2) . . . . ?
C15 C14 C8 C9 78.4(3) . . . . ?
C13 C14 C8 C9 -38.1(3) . . . . ?
C31 C30 C35 C34 -0.1(5) . . . . ?
Si1 C30 C35 C34 -176.3(3) . . . . ?
C10 C1 C2 C3 1.4(5) . . . . ?
O3 C3 C2 C1 -179.8(3) . . . . ?
C4 C3 C2 C1 1.1(5) . . . . ?
C24 C25 C26 C27 1.4(5) . . . . ?
C28 C27 C26 C25 2.0(5) . . . . ?
O17 C17 C13 C12 -52.3(4) . . . . ?
C16 C17 C13 C12 130.3(3) . . . . ?
O17 C17 C13 C18 70.6(4) . . . . ?
C16 C17 C13 C18 -106.8(3) . . . . ?
O17 C17 C13 C14 -172.0(3) . . . . ?
C16 C17 C13 C14 10.6(3) . . . . ?
C15 C14 C13 C17 -13.1(3) . . . . ?
C8 C14 C13 C17 109.2(3) . . . . ?
C15 C14 C13 C12 -131.2(3) . . . . ?
C8 C14 C13 C12 -8.9(4) . . . . ?
C15 C14 C13 C18 103.4(3) . . . . ?
C8 C14 C13 C18 -134.3(3) . . . . ?
O16 Si1 C20 C22 -165.9(3) . . . . ?
C24 Si1 C20 C22 76.9(3) . . . . ?
C30 Si1 C20 C22 -51.0(3) . . . . ?
O16 Si1 C20 C23 72.6(3) . . . . ?
C24 Si1 C20 C23 -44.6(3) . . . . ?
C30 Si1 C20 C23 -172.5(2) . . . . ?
O16 Si1 C20 C21 -46.1(3) . . . . ?
C24 Si1 C20 C21 -163.3(3) . . . . ?
C30 Si1 C20 C21 68.7(3) . . . . ?
C8 C7 C6 C5 -61.5(4) . . . . ?
C4 C5 C6 C7 -141.4(3) . . . . ?
C10 C5 C6 C7 36.9(4) . . . . ?
C34 C33 C32 C31 0.7(5) . . . . ?
C30 C31 C32 C33 -1.1(5) . . . . ?
C32 C33 C34 C35 0.0(5) . . . . ?
C30 C35 C34 C33 -0.3(5) . . . . ?
C10 C5 C4 C3 1.2(5) . . . . ?
C6 C5 C4 C3 179.5(3) . . . . ?
O3 C3 C4 C5 178.5(3) . . . . ?
C2 C3 C4 C5 -2.4(5) . . . . ?
C9 C11 C12 C13 -46.2(4) . . . . ?
C17 C13 C12 C11 -64.1(4) . . . . ?
C18 C13 C12 C11 174.9(3) . . . . ?
C14 C13 C12 C11 50.5(4) . . . . ?
C24 C29 C28 C27 -0.3(6) . . . . ?
C26 C27 C28 C29 -2.5(5) . . . . ?

loop_
_cod_related_entry_id
_cod_related_entry_database
_cod_related_entry_code
1 ChemSpider 30659173
